data_4321284
loop_
_publ_author_name
'William Levason'
'Simon D. Orchard'
'Gillian Reid'

_publ_contact_author_address
;

   Department of Chemistry

   University of Southampton

   Highfield

   Southampton

   SO17 1BJ

   UK

;
_publ_contact_author_email ' gr@soton.ac.uk '
_publ_contact_author_fax ' 01703 593781 '
_publ_contact_author_name ' Dr G. Reid'
_publ_contact_author_phone ' 01703 593609 '
_publ_section_title
;
 Synthesis, Spectroscopic, and Structural Studies on Transition Metal
 Complexes Involving Homoleptic Tripodal Selenoether and Telluroether
 Coordination
;
_journal_name_full 'Inorganic Chemistry'
_journal_page_first 3853
_journal_page_last 3859
_journal_paper_doi 10.1021/ic991330r
_journal_volume 39
_journal_year 2000
_chemical_formula_moiety '[Pt{MeC(CH2SeMe)3}2][PF6]2'
_chemical_formula_sum 'C16 H36 F12 P2 Pt Se6'
_chemical_formula_weight 1187.24
_space_group_IT_number 14
_symmetry_cell_setting monoclinic
_symmetry_Int_Tables_number 14
_symmetry_space_group_name_Hall '-P 2yn'
_symmetry_space_group_name_H-M 'P 1 21/n 1'
_audit_creation_date 1999-11-02
_audit_creation_method 'by teXsan v1.8'
_audit_update_record
;

?

;
_cell_angle_alpha 90
_cell_angle_beta 113.18(3)
_cell_angle_gamma 90
_cell_formula_units_Z 4
_cell_length_a 12.272(9)
_cell_length_b 18.563(9)
_cell_length_c 15.285(7)
_cell_measurement_reflns_used 25
_cell_measurement_temperature 150.0(1)
_cell_measurement_theta_max 18.9
_cell_measurement_theta_min 13.3
_cell_volume 3201(3)
_computing_cell_refinement 'MSC/AFC Diffractometer Control'
_computing_data_collection 'MSC/AFC Diffractometer Control'
_computing_data_reduction 'teXsan (MSC, 1992-1997)'
_computing_publication_material 'teXsan (MSC, 1992-1997)'
_computing_structure_refinement 'teXsan (MSC, 1992-1997)'
_computing_structure_solution
;

DIRDIF92 PATTY (Beurskens, 1992)

;
_diffrn_ambient_temperature 150.0(1)
_diffrn_measurement_device_type 'Rigaku AFC7S'
_diffrn_measurement_method \w-2\q
_diffrn_orient_matrix_UB_11 0.00831
_diffrn_orient_matrix_UB_12 -0.02014
_diffrn_orient_matrix_UB_13 -0.05774
_diffrn_orient_matrix_UB_21 -0.08772
_diffrn_orient_matrix_UB_22 -0.00737
_diffrn_orient_matrix_UB_23 -0.03067
_diffrn_orient_matrix_UB_31 -0.00970
_diffrn_orient_matrix_UB_32 0.04942
_diffrn_orient_matrix_UB_33 -0.02811
_diffrn_radiation_detector 'scintillation counter'
_diffrn_radiation_monochromator graphite
_diffrn_radiation_source 'X-ray tube'
_diffrn_radiation_type 'Mo K\a'
_diffrn_radiation_wavelength 0.71073
_diffrn_reflns_av_R_equivalents 0.03191
_diffrn_reflns_limit_h_max 14
_diffrn_reflns_limit_h_min 0
_diffrn_reflns_limit_k_max 22
_diffrn_reflns_limit_k_min 0
_diffrn_reflns_limit_l_max 16
_diffrn_reflns_limit_l_min -18
_diffrn_reflns_number 6111
_diffrn_reflns_reduction_process 'Lp corrections applied'
_diffrn_reflns_theta_max 24.99
_diffrn_reflns_theta_min 2.11
_diffrn_standards_decay_% -1.39
_diffrn_standards_interval_count 150
_diffrn_standards_number 3
_exptl_absorpt_coefficient_mu 11.369
_exptl_absorpt_correction_T_max 1.000
_exptl_absorpt_correction_T_min 0.172
_exptl_absorpt_correction_type psi-scan
_exptl_absorpt_process_details
;

(North,Phillips & Matthews, 1968)

;
_exptl_crystal_colour colorless
_exptl_crystal_density_diffrn 2.463
_exptl_crystal_density_meas ?
_exptl_crystal_description block
_exptl_crystal_F_000 2208.00
_exptl_crystal_size_max 0.56
_exptl_crystal_size_mid 0.20
_exptl_crystal_size_min 0.10
_refine_diff_density_max 3.37
_refine_diff_density_min -3.51
_refine_ls_abs_structure_details -
_refine_ls_abs_structure_Flack -
_refine_ls_extinction_coef -
_refine_ls_extinction_method none
_refine_ls_goodness_of_fit_ref 2.244
_refine_ls_hydrogen_treatment noref
_refine_ls_matrix_type diagonal
_refine_ls_number_constraints 0
_refine_ls_number_parameters 380
_refine_ls_number_reflns 3435
_refine_ls_number_restraints 0
_refine_ls_R_factor_gt 0.0544
_refine_ls_shift/su_max 0.0490
_refine_ls_shift/su_mean 0.0000
_refine_ls_structure_factor_coef F
_refine_ls_weighting_details 'w = 1/[\s^2^(Fo) + 0.00000|Fo|^2^]'
_refine_ls_weighting_scheme sigma
_refine_ls_wR_factor_ref 0.0493
_reflns_number_gt 3435
_reflns_number_total 5828
_reflns_threshold_expression I>2.00\s(I)
_cod_data_source_file ic991330r_1.cif
_cod_data_source_block sdoptse6
_cod_depositor_comments
;
The following automatic conversions were performed:

'_exptl_crystal_density_meas' value 'not measured' was changed to '?'
- the value is perceived as not measured.

Automatic conversion script
Id: cif_fix_values 3008 2015-01-20 13:52:24Z robertas 
;
_cod_original_sg_symbol_H-M 'P 21/n '
_cod_original_formula_sum 'C16 H36 F12 P2 Pt Se6 '
_cod_database_code 4321284

loop_
_symmetry_equiv_pos_as_xyz
'   +x,   +y,   +z'
1/2-x,1/2+y,1/2-z
'   -x,   -y,   -z'
1/2+x,1/2-y,1/2+z

loop_
_atom_site_label
_atom_site_fract_x
_atom_site_fract_y
_atom_site_fract_z
_atom_site_U_iso_or_equiv
_atom_site_occupancy
_atom_site_refinement_flags
_atom_site_adp_type
_atom_site_calc_flag
_atom_site_calc_attached_atom
Se(6') -0.4052(4) 0.2969(3) 0.3606(3) 0.057(1) 0.400 . Uani d ?
Pt(1) 0.02530(5) 0.23475(3) 0.23172(4) 0.0299(1) 1.000 . Uani d ?
Se(1) 0.1607(1) 0.25089(8) 0.1528(1) 0.0349(4) 1.000 . Uani d ?
Se(2) 0.1191(1) 0.12067(8) 0.2973(1) 0.0347(4) 1.000 . Uani d ?
Se(3) 0.4340(2) 0.1433(1) 0.0941(1) 0.0672(7) 1.000 . Uani d ?
Se(4) -0.1109(1) 0.21821(9) 0.3098(1) 0.0415(5) 1.000 . Uani d ?
Se(5) -0.0613(2) 0.35173(8) 0.1712(1) 0.0410(5) 1.000 . Uani d ?
Se(6) -0.4302(3) 0.3448(2) 0.3158(2) 0.060(1) 0.600 . Uani d ?
P(1) 0.2724(4) 0.4510(2) 0.9900(3) 0.048(1) 1.000 . Uani d ?
P(2) 0.2646(4) 0.3757(3) 0.4804(3) 0.052(1) 1.000 . Uani d ?
F(1) 0.2441(9) 0.4829(5) 1.0751(7) 0.062(4) 1.000 . Uani d ?
F(2) 0.1617(8) 0.4921(5) 0.9138(7) 0.065(3) 1.000 . Uani d ?
F(3) 0.303(1) 0.4202(6) 0.9073(7) 0.094(5) 1.000 . Uani d ?
F(4) 0.3825(9) 0.4103(6) 1.0662(7) 0.073(4) 1.000 . Uani d ?
F(5) 0.3515(9) 0.5218(6) 0.9976(7) 0.071(4) 1.000 . Uani d ?
F(6) 0.189(1) 0.3842(5) 0.9842(8) 0.087(4) 1.000 . Uani d ?
F(7) 0.128(1) 0.3849(7) 0.4240(9) 0.103(5) 1.000 . Uani d ?
F(8) 0.287(1) 0.4214(5) 0.4015(7) 0.072(4) 1.000 . Uani d ?
F(9) 0.261(1) 0.3039(6) 0.4238(7) 0.091(4) 1.000 . Uani d ?
F(10) 0.403(1) 0.3654(7) 0.5365(8) 0.098(4) 1.000 . Uani d ?
F(11) 0.245(1) 0.3303(6) 0.5605(8) 0.095(4) 1.000 . Uani d ?
F(12) 0.268(1) 0.4477(5) 0.5384(7) 0.076(4) 1.000 . Uani d ?
C(1) 0.232(2) 0.3434(9) 0.198(1) 0.056(6) 1.000 . Uani d ?
C(2) 0.299(1) 0.1945(8) 0.233(1) 0.036(5) 1.000 . Uani d ?
C(3) 0.289(1) 0.1150(8) 0.207(1) 0.035(4) 1.000 . Uani d ?
C(4) 0.392(1) 0.0748(9) 0.285(1) 0.049(5) 1.000 . Uani d ?
C(5) 0.170(1) 0.0833(8) 0.198(1) 0.038(5) 1.000 . Uani d ?
C(6) -0.011(1) 0.0526(9) 0.272(1) 0.054(5) 1.000 . Uani d ?
C(7) 0.294(2) 0.1039(9) 0.108(1) 0.047(5) 1.000 . Uani d ?
C(8) 0.547(3) 0.065(2) 0.141(2) 0.074(9) 0.700 . Uiso d ?
C(8') 0.510(7) 0.042(4) 0.089(5) 0.09(2) 0.300 . Uiso d ?
C(9) -0.003(1) 0.2012(9) 0.441(1) 0.042(5) 1.000 . Uani d ?
C(10) -0.150(1) 0.3186(9) 0.331(1) 0.046(5) 1.000 . Uani d ?
C(11) -0.248(1) 0.351(1) 0.244(1) 0.061(6) 1.000 . Uani d ?
C(12) -0.248(2) 0.432(1) 0.263(1) 0.082(7) 1.000 . Uani d ?
C(13) -0.228(1) 0.3372(9) 0.153(1) 0.054(5) 1.000 . Uani d ?
C(14) -0.094(2) 0.346(1) 0.035(1) 0.067(6) 1.000 . Uani d ?
C(15') -0.370(4) 0.296(2) 0.239(3) 0.05(1) 0.400 . Uiso d ?
C(15) -0.374(2) 0.327(1) 0.214(2) 0.046(7) 0.600 . Uiso d ?
C(16) -0.383(3) 0.249(2) 0.385(2) 0.08(1) 0.600 . Uiso d ?
C(16') -0.467(4) 0.398(2) 0.368(3) 0.06(1) 0.400 . Uiso d ?
H(1) 0.2558 0.3479 0.2670 0.060 1.000 . Uiso c ?
H(2) 0.3045 0.3500 0.1875 0.060 1.000 . Uiso c ?
H(3) 0.1810 0.3825 0.1692 0.060 1.000 . Uiso c ?
H(4) 0.3706 0.2141 0.2289 0.040 1.000 . Uiso c ?
H(5) 0.3110 0.1995 0.2998 0.040 1.000 . Uiso c ?
H(6) 0.3887 0.0249 0.2716 0.054 1.000 . Uiso c ?
H(7) 0.4663 0.0936 0.2883 0.054 1.000 . Uiso c ?
H(8) 0.3879 0.0819 0.3456 0.054 1.000 . Uiso c ?
H(9) 0.1749 0.0313 0.2023 0.043 1.000 . Uiso c ?
H(10) 0.1094 0.0944 0.1358 0.043 1.000 . Uiso c ?
H(11) -0.0513 0.0610 0.3139 0.063 1.000 . Uiso c ?
H(12) -0.0690 0.0575 0.2078 0.063 1.000 . Uiso c ?
H(13) 0.0165 0.0040 0.2805 0.063 1.000 . Uiso c ?
H(14) 0.2234 0.1241 0.0604 0.056 1.000 . Uiso c ?
H(15) 0.2902 0.0520 0.0957 0.056 1.000 . Uiso c ?
H(19) -0.0440 0.2066 0.4835 0.050 1.000 . Uiso c ?
H(20) 0.0281 0.1531 0.4493 0.050 1.000 . Uiso c ?
H(21) 0.0615 0.2342 0.4610 0.050 1.000 . Uiso c ?
H(22) -0.1754 0.3198 0.3841 0.050 1.000 . Uiso c ?
H(23) -0.0807 0.3486 0.3493 0.050 1.000 . Uiso c ?
H(24) -0.1715 0.4538 0.2726 0.091 1.000 . Uiso c ?
H(25) -0.3065 0.4571 0.2109 0.091 1.000 . Uiso c ?
H(26) -0.2619 0.4426 0.3193 0.091 1.000 . Uiso c ?
H(27) -0.2771 0.3692 0.1031 0.063 1.000 . Uiso c ?
H(28) -0.2509 0.2888 0.1309 0.063 1.000 . Uiso c ?
H(29) -0.1491 0.3835 0.0006 0.074 1.000 . Uiso c ?
H(30) -0.0234 0.3524 0.0241 0.074 1.000 . Uiso c ?
H(31) -0.1287 0.3009 0.0091 0.074 1.000 . Uiso c ?

loop_
_atom_site_aniso_label
_atom_site_aniso_U_11
_atom_site_aniso_U_22
_atom_site_aniso_U_33
_atom_site_aniso_U_12
_atom_site_aniso_U_13
_atom_site_aniso_U_23
Se(6') 0.035(3) 0.073(3) 0.063(3) -0.012(2) 0.021(2) -0.002(3)
Pt(1) 0.0265(3) 0.0335(3) 0.0265(3) 0.0010(3) 0.0071(2) 0.0041(3)
Se(1) 0.0393(9) 0.0321(9) 0.0355(8) 0.0010(7) 0.0172(7) 0.0048(7)
Se(2) 0.0293(9) 0.0348(9) 0.0346(8) -0.0015(7) 0.0069(7) 0.0098(7)
Se(3) 0.078(1) 0.079(1) 0.059(1) 0.002(1) 0.043(1) 0.010(1)
Se(4) 0.0271(9) 0.063(1) 0.0325(8) -0.0084(8) 0.0095(7) -0.0045(8)
Se(5) 0.046(1) 0.0367(9) 0.0327(8) 0.0110(8) 0.0075(8) -0.0007(7)
Se(6) 0.046(2) 0.071(2) 0.071(2) 0.011(2) 0.032(2) 0.021(2)
P(1) 0.052(3) 0.040(3) 0.049(3) 0.010(2) 0.018(2) -0.004(2)
P(2) 0.049(3) 0.050(3) 0.039(2) -0.016(2) -0.001(2) 0.008(2)
F(1) 0.082(8) 0.046(6) 0.081(7) -0.006(5) 0.058(7) -0.015(5)
F(2) 0.046(6) 0.055(6) 0.073(7) 0.004(5) 0.002(6) 0.001(6)
F(3) 0.13(1) 0.095(9) 0.058(7) 0.061(8) 0.042(8) -0.003(7)
F(4) 0.071(8) 0.080(8) 0.063(7) 0.035(6) 0.021(6) 0.013(6)
F(5) 0.065(8) 0.085(8) 0.062(7) -0.021(6) 0.025(6) 0.006(6)
F(6) 0.11(1) 0.049(7) 0.083(8) -0.027(7) 0.019(8) -0.015(6)
F(7) 0.052(7) 0.11(1) 0.103(9) -0.004(7) -0.015(7) 0.004(8)
F(8) 0.11(1) 0.055(7) 0.056(6) -0.011(6) 0.041(7) 0.003(5)
F(9) 0.11(1) 0.056(7) 0.068(7) 0.008(7) -0.001(7) -0.006(6)
F(10) 0.048(7) 0.13(1) 0.087(9) -0.003(7) -0.008(7) 0.013(8)
F(11) 0.10(1) 0.082(8) 0.090(9) -0.028(7) 0.029(8) 0.040(7)
F(12) 0.11(1) 0.057(7) 0.054(6) -0.017(7) 0.021(7) -0.002(6)
C(1) 0.06(1) 0.04(1) 0.08(1) -0.015(9) 0.04(1) 0.00(1)
C(2) 0.029(9) 0.05(1) 0.035(8) -0.005(8) 0.018(7) 0.013(8)
C(3) 0.033(9) 0.038(9) 0.041(9) 0.008(7) 0.021(8) 0.003(8)
C(4) 0.05(1) 0.06(1) 0.034(9) 0.020(9) 0.014(9) 0.008(8)
C(5) 0.05(1) 0.032(9) 0.038(9) 0.007(8) 0.021(8) 0.002(7)
C(6) 0.04(1) 0.05(1) 0.06(1) -0.014(9) 0.004(9) 0.01(1)
C(7) 0.05(1) 0.05(1) 0.04(1) -0.005(9) 0.026(9) -0.007(8)
C(9) 0.032(9) 0.07(1) 0.026(8) -0.005(8) 0.016(7) -0.001(8)
C(10) 0.031(9) 0.07(1) 0.035(9) -0.007(9) 0.017(8) -0.015(9)
C(11) 0.024(9) 0.08(1) 0.07(1) 0.015(9) 0.006(9) -0.03(1)
C(12) 0.07(1) 0.08(1) 0.09(2) 0.02(1) 0.01(1) -0.03(1)
C(13) 0.03(1) 0.06(1) 0.05(1) 0.019(9) -0.008(9) -0.017(9)
C(14) 0.08(2) 0.07(1) 0.031(9) 0.04(1) 0.00(1) 0.009(9)

loop_
_atom_type_symbol
_atom_type_oxidation_number
_atom_type_number_in_cell
_atom_type_scat_dispersion_real
_atom_type_scat_dispersion_imag
_atom_type_scat_source
C 0 64 0.002 0.002
;International Tables for Crystallography

(1992, Vol. C, Tables 4.2.6.8 and 6.1.1.1)

;
H 0 144 0.000 0.000
;International Tables for Crystallography

(1992, Vol. C, Table 6.1.1.2)

;
Se 0 24 -0.178 2.223
;International Tables for Crystallography

(1992, Vol. C, Tables 4.2.6.8 and 6.1.1.1)

;
Pt 0 4 -2.352 8.388
;International Tables for Crystallography

(1992, Vol. C, Tables 4.2.6.8 and 6.1.1.1)

;
P 0 8 0.090 0.095
;International Tables for Crystallography

(1992, Vol. C, Tables 4.2.6.8 and 6.1.1.1)

;
F 0 48 0.014 0.010
;International Tables for Crystallography

(1992, Vol. C, Tables 4.2.6.8 and 6.1.1.1)

;

loop_
_geom_angle_atom_site_label_1
_geom_angle_atom_site_label_2
_geom_angle_atom_site_label_3
_geom_angle
_geom_angle_site_symmetry_1
_geom_angle_site_symmetry_2
_geom_angle_site_symmetry_3
_geom_angle_publ_flag
C(15') Se(6') C(16') 106(2) . . . yes
Se(1) Pt(1) Se(2) 90.40(7) . . . yes
Se(1) Pt(1) Se(4) 179.66(5) . . . yes
Se(1) Pt(1) Se(5) 89.03(7) . . . yes
Se(2) Pt(1) Se(4) 89.58(7) . . . yes
Se(2) Pt(1) Se(5) 177.51(5) . . . yes
Se(4) Pt(1) Se(5) 91.01(7) . . . yes
Pt(1) Se(1) C(1) 103.6(7) . . . yes
Pt(1) Se(1) C(2) 102.6(5) . . . yes
C(1) Se(1) C(2) 95.2(6) . . . yes
Pt(1) Se(2) C(5) 103.3(4) . . . yes
Pt(1) Se(2) C(6) 105.3(5) . . . yes
C(5) Se(2) C(6) 95.6(7) . . . yes
C(7) Se(3) C(8) 102(1) . . . yes
C(7) Se(3) C(8') 95(2) . . . yes
Pt(1) Se(4) C(9) 102.1(5) . . . yes
Pt(1) Se(4) C(10) 102.8(6) . . . yes
C(9) Se(4) C(10) 95.2(6) . . . yes
Pt(1) Se(5) C(13) 101.8(5) . . . yes
Pt(1) Se(5) C(14) 103.6(6) . . . yes
C(13) Se(5) C(14) 94.2(8) . . . yes
C(15) Se(6) C(16) 98(1) . . . yes
F(1) P(1) F(2) 91.2(6) . . . yes
F(1) P(1) F(3) 178.7(7) . . . yes
F(1) P(1) F(4) 88.4(6) . . . yes
F(1) P(1) F(5) 87.5(6) . . . yes
F(1) P(1) F(6) 89.6(7) . . . yes
F(2) P(1) F(3) 89.6(6) . . . yes
F(2) P(1) F(4) 179.7(7) . . . yes
F(2) P(1) F(5) 88.8(5) . . . yes
F(2) P(1) F(6) 89.3(6) . . . yes
F(3) P(1) F(4) 90.8(7) . . . yes
F(3) P(1) F(5) 91.5(7) . . . yes
F(3) P(1) F(6) 91.4(7) . . . yes
F(4) P(1) F(5) 91.2(6) . . . yes
F(4) P(1) F(6) 90.7(6) . . . yes
F(5) P(1) F(6) 176.5(8) . . . yes
F(7) P(2) F(8) 89.4(7) . . . yes
F(7) P(2) F(9) 89.9(7) . . . yes
F(7) P(2) F(10) 179.1(8) . . . yes
F(7) P(2) F(11) 91.6(7) . . . yes
F(7) P(2) F(12) 90.0(7) . . . yes
F(8) P(2) F(9) 90.7(6) . . . yes
F(8) P(2) F(10) 90.6(7) . . . yes
F(8) P(2) F(11) 179.0(6) . . . yes
F(8) P(2) F(12) 90.1(6) . . . yes
F(9) P(2) F(10) 89.2(7) . . . yes
F(9) P(2) F(11) 89.7(7) . . . yes
F(9) P(2) F(12) 179.3(8) . . . yes
F(10) P(2) F(11) 88.5(7) . . . yes
F(10) P(2) F(12) 90.9(7) . . . yes
F(11) P(2) F(12) 89.6(7) . . . yes
Se(1) C(1) H(1) 111.2 . . . no
Se(1) C(1) H(2) 111.7 . . . no
Se(1) C(1) H(3) 113.0 . . . no
H(1) C(1) H(2) 105.4 . . . no
H(1) C(1) H(3) 107.3 . . . no
H(2) C(1) H(3) 107.9 . . . no
Se(1) C(2) C(3) 112.8(8) . . . yes
Se(1) C(2) H(4) 109.8 . . . no
Se(1) C(2) H(5) 109.8 . . . no
C(3) C(2) H(4) 109.2 . . . no
C(3) C(2) H(5) 109.4 . . . no
H(4) C(2) H(5) 105.6 . . . no
C(2) C(3) C(4) 108(1) . . . yes
C(2) C(3) C(5) 112(1) . . . yes
C(2) C(3) C(7) 111(1) . . . yes
C(4) C(3) C(5) 110(1) . . . yes
C(4) C(3) C(7) 111(1) . . . yes
C(5) C(3) C(7) 106(1) . . . yes
C(3) C(4) H(6) 110.6 . . . no
C(3) C(4) H(7) 109.7 . . . no
C(3) C(4) H(8) 110.0 . . . no
H(6) C(4) H(7) 109.1 . . . no
H(6) C(4) H(8) 109.3 . . . no
H(7) C(4) H(8) 108.1 . . . no
Se(2) C(5) C(3) 112(1) . . . yes
Se(2) C(5) H(9) 109.5 . . . no
Se(2) C(5) H(10) 109.3 . . . no
C(3) C(5) H(9) 110.0 . . . no
C(3) C(5) H(10) 109.5 . . . no
H(9) C(5) H(10) 106.2 . . . no
Se(2) C(6) H(11) 110.6 . . . no
Se(2) C(6) H(12) 111.3 . . . no
Se(2) C(6) H(13) 111.4 . . . no
H(11) C(6) H(12) 107.4 . . . no
H(11) C(6) H(13) 107.7 . . . no
H(12) C(6) H(13) 108.4 . . . no
Se(3) C(7) C(3) 116(1) . . . yes
Se(3) C(7) H(14) 109.5 . . . no
Se(3) C(7) H(15) 108.5 . . . no
C(3) C(7) H(14) 108.9 . . . no
C(3) C(7) H(15) 108.0 . . . no
H(14) C(7) H(15) 105.9 . . . no
Se(3) C(8) C(8') 90(5) . . . yes
Se(4) C(9) H(19) 110.9 . . . no
Se(4) C(9) H(20) 111.2 . . . no
Se(4) C(9) H(21) 111.6 . . . no
H(19) C(9) H(20) 107.2 . . . no
H(19) C(9) H(21) 107.7 . . . no
H(20) C(9) H(21) 108.2 . . . no
Se(4) C(10) C(11) 112(1) . . . yes
Se(4) C(10) H(22) 109.7 . . . no
Se(4) C(10) H(23) 110.2 . . . no
C(11) C(10) H(22) 108.8 . . . no
C(11) C(10) H(23) 108.6 . . . no
H(22) C(10) H(23) 106.8 . . . no
C(10) C(11) C(12) 106(1) . . . yes
C(10) C(11) C(13) 112(2) . . . yes
C(10) C(11) C(15') 99(2) . . . yes
C(10) C(11) C(15) 120(2) . . . yes
C(12) C(11) C(13) 111(2) . . . yes
C(12) C(11) C(15') 120(2) . . . yes
C(12) C(11) C(15) 106(2) . . . yes
C(13) C(11) C(15') 107(2) . . . yes
C(13) C(11) C(15) 101(2) . . . yes
C(11) C(12) H(24) 110.9 . . . no
C(11) C(12) H(25) 111.9 . . . no
C(11) C(12) H(26) 112.1 . . . no
H(24) C(12) H(25) 107.5 . . . no
H(24) C(12) H(26) 106.3 . . . no
H(25) C(12) H(26) 107.9 . . . no
Se(5) C(13) C(11) 112(1) . . . yes
Se(5) C(13) H(27) 108.9 . . . no
Se(5) C(13) H(28) 109.2 . . . no
C(11) C(13) H(27) 109.4 . . . no
C(11) C(13) H(28) 110.1 . . . no
H(27) C(13) H(28) 107.0 . . . no
Se(5) C(14) H(29) 110.8 . . . no
Se(5) C(14) H(30) 111.3 . . . no
Se(5) C(14) H(31) 111.2 . . . no
H(29) C(14) H(30) 107.8 . . . no
H(29) C(14) H(31) 107.5 . . . no
H(30) C(14) H(31) 108.1 . . . no
Se(6') C(15') C(11) 115(2) . . . yes
Se(6) C(15') C(11) 104(2) . . . yes
Se(6) C(15) C(11) 111(2) . . . yes

loop_
_geom_bond_atom_site_label_1
_geom_bond_atom_site_label_2
_geom_bond_distance
_geom_bond_site_symmetry_1
_geom_bond_site_symmetry_2
_geom_bond_publ_flag
Se(6') C(15') 2.07(5) . . yes
Se(6') C(16') 2.04(5) . . yes
Pt(1) Se(1) 2.426(2) . . yes
Pt(1) Se(2) 2.430(2) . . yes
Pt(1) Se(4) 2.425(2) . . yes
Pt(1) Se(5) 2.435(2) . . yes
Se(1) C(1) 1.93(2) . . yes
Se(1) C(2) 1.96(1) . . yes
Se(2) C(5) 1.98(2) . . yes
Se(2) C(6) 1.95(2) . . yes
Se(3) C(7) 1.96(2) . . yes
Se(3) C(8) 1.93(3) . . yes
Se(3) C(8') 2.11(8) . . yes
Se(4) C(9) 1.94(1) . . yes
Se(4) C(10) 1.99(2) . . yes
Se(5) C(13) 1.97(2) . . yes
Se(5) C(14) 1.96(2) . . yes
Se(6) C(15) 1.96(3) . . yes
Se(6) C(16) 2.03(3) . . yes
P(1) F(1) 1.59(1) . . yes
P(1) F(2) 1.594(9) . . yes
P(1) F(3) 1.56(1) . . yes
P(1) F(4) 1.59(1) . . yes
P(1) F(5) 1.61(1) . . yes
P(1) F(6) 1.59(1) . . yes
P(2) F(7) 1.56(1) . . yes
P(2) F(8) 1.58(1) . . yes
P(2) F(9) 1.58(1) . . yes
P(2) F(10) 1.58(1) . . yes
P(2) F(11) 1.58(1) . . yes
P(2) F(12) 1.60(1) . . yes
C(1) H(1) 0.98 . . no
C(1) H(2) 0.97 . . no
C(1) H(3) 0.95 . . no
C(2) C(3) 1.52(2) . . yes
C(2) H(4) 0.97 . . no
C(2) H(5) 0.97 . . no
C(3) C(4) 1.55(2) . . yes
C(3) C(5) 1.53(2) . . yes
C(3) C(7) 1.54(2) . . yes
C(4) H(6) 0.95 . . no
C(4) H(7) 0.96 . . no
C(4) H(8) 0.96 . . no
C(5) H(9) 0.97 . . no
C(5) H(10) 0.97 . . no
C(6) H(11) 0.97 . . no
C(6) H(12) 0.96 . . no
C(6) H(13) 0.95 . . no
C(7) H(14) 0.96 . . no
C(7) H(15) 0.98 . . no
C(9) H(19) 0.97 . . no
C(9) H(20) 0.96 . . no
C(9) H(21) 0.96 . . no
C(10) C(11) 1.53(2) . . yes
C(10) H(22) 0.97 . . no
C(10) H(23) 0.96 . . no
C(11) C(12) 1.53(3) . . yes
C(11) C(13) 1.52(3) . . yes
C(11) C(15) 1.50(3) . . yes
C(12) H(24) 0.97 . . no
C(12) H(25) 0.95 . . no
C(12) H(26) 0.97 . . no
C(13) H(27) 0.97 . . no
C(13) H(28) 0.96 . . no
C(14) H(29) 0.96 . . no
C(14) H(30) 0.96 . . no
C(14) H(31) 0.96 . . no

loop_
_geom_contact_atom_site_label_1
_geom_contact_atom_site_label_2
_geom_contact_distance
_geom_contact_site_symmetry_1
_geom_contact_site_symmetry_2
_geom_contact_publ_flag
Pt(1) F(10) 3.33(1) . 4_454 no
Pt(1) F(9) 3.46(1) . . no
Se(2) F(1) 3.254(9) . 2_546 no
Se(2) F(5) 3.53(1) . 2_546 no
Se(4) F(3) 3.34(1) . 4_454 no
Se(5) F(2) 3.217(9) . 3_566 no
F(1) C(1) 3.24(2) . 1_556 no
F(1) C(6) 3.44(2) . 2_556 no
F(2) C(14) 3.28(2) . 3_566 no
F(2) C(4) 3.35(2) . 4_455 no
F(2) C(13) 3.52(2) . 3_566 no
F(2) C(12) 3.55(3) . 3_566 no
F(3) C(9) 3.16(2) . 4 no
F(4) C(15) 3.34(3) . 1_656 no
F(4) C(1) 3.45(3) . 1_556 no
F(4) C(9) 3.47(2) . 4 no
F(4) C(6) 3.54(2) . 2_556 no
F(5) C(6) 3.34(2) . 2_556 no
F(5) C(13) 3.42(2) . 3_566 no
F(6) C(16) 2.86(4) . 4 no
F(6) C(1) 3.19(2) . 1_556 no
F(7) C(8') 3.34(8) . 2 no
F(7) C(10) 3.37(2) . . no
F(8) C(1) 3.25(2) . . no
F(8) C(16') 3.29(6) . 1_655 no
F(8) C(5) 3.50(2) . 2 no
F(8) C(7) 3.51(2) . 2 no
F(9) C(14) 3.39(2) . 4 no
F(9) C(1) 3.41(2) . . no
F(10) C(5) 3.37(2) . 4 no
F(10) C(16') 3.58(6) . 1_655 no
F(11) C(13) 3.37(2) . 4 no
F(12) C(6) 3.53(2) . 4 no
F(12) C(8') 3.54(9) . 4_455 no
F(12) C(7) 3.56(2) . 2 no
C(6) C(16') 3.52(5) . 2_445 no
C(6) C(12) 3.57(3) . 2_445 no
C(8) C(12) 3.39(3) . 2_545 no
C(8') C(8') 3.1(2) . 3_655 no
C(8') C(12) 3.55(7) . 2_545 no
